data_7251026
loop_
_publ_author_name
'Das, Akash'
'Chatterjee, Shreyoshi'
'Guchhait, Nikhil'

_publ_section_title
;
 Janus Particle Type Behavior of a Model Flavone Derivative with Distinct
 Solvent Dependent Competitive Photoinduced Processes
;
_journal_name_full 'Physical Chemistry Chemical Physics'
_journal_paper_doi 10.1039/D5CP03323C
_journal_year 2025
_chemical_formula_moiety 'C20 H19 N O3'
_chemical_formula_sum 'C20 H19 N O3'
_chemical_formula_weight 321.36
_space_group_crystal_system monoclinic
_space_group_IT_number 15
_space_group_name_Hall '-C 2yc'
_space_group_name_H-M_alt 'C 1 2/c 1'
_atom_sites_solution_hydrogens geom
_atom_sites_solution_primary iterative
_audit_creation_date 2024-06-22
_audit_creation_method
;
Olex2 1.5
(compiled 2023.03.06 svn.rbb2c1857 for OlexSys, GUI svn.r6748)
;
_audit_update_record
;
2024-08-05 deposited with the CCDC.	2025-10-13 downloaded from the CCDC.
;
_cell_angle_alpha 90
_cell_angle_beta 94.841(4)
_cell_angle_gamma 90
_cell_formula_units_Z 8
_cell_length_a 23.793(3)
_cell_length_b 6.0607(6)
_cell_length_c 22.675(2)
_cell_measurement_reflns_used 9964
_cell_measurement_temperature 300.00
_cell_measurement_theta_max 66.660
_cell_measurement_theta_min 3.73
_cell_volume 3258.1(6)
_computing_cell_refinement 'SAINT V8.40B (?, 2016)'
_computing_data_reduction 'SAINT V8.40B (?, 2016)'
_computing_molecular_graphics 'Olex2 1.5 (Dolomanov et al., 2009)'
_computing_publication_material 'Olex2 1.5 (Dolomanov et al., 2009)'
_computing_structure_refinement 'XL  (Sheldrick, 2008)'
_computing_structure_solution 'olex2.solve 1.5 (Bourhis et al., 2015)'
_diffrn_ambient_temperature 300.00
_diffrn_measured_fraction_theta_full 0.995
_diffrn_measured_fraction_theta_max 0.995
_diffrn_measurement_device_type 'Bruker APEX-II CCD'
_diffrn_measurement_method '\f and \w scans'
_diffrn_radiation_type CuK\a
_diffrn_radiation_wavelength 1.54178
_diffrn_reflns_av_R_equivalents 0.0674
_diffrn_reflns_av_unetI/netI 0.0562
_diffrn_reflns_Laue_measured_fraction_full 0.995
_diffrn_reflns_Laue_measured_fraction_max 0.995
_diffrn_reflns_limit_h_max 28
_diffrn_reflns_limit_h_min -28
_diffrn_reflns_limit_k_max 7
_diffrn_reflns_limit_k_min -7
_diffrn_reflns_limit_l_max 27
_diffrn_reflns_limit_l_min -25
_diffrn_reflns_number 28805
_diffrn_reflns_point_group_measured_fraction_full 0.995
_diffrn_reflns_point_group_measured_fraction_max 0.995
_diffrn_reflns_theta_full 66.825
_diffrn_reflns_theta_max 66.825
_diffrn_reflns_theta_min 3.729
_diffrn_source_current 1.2
_diffrn_source_power 0.06
_diffrn_source_voltage 50.0
_diffrn_standards_number 0
_exptl_absorpt_coefficient_mu 0.711
_exptl_absorpt_correction_T_max 0.7528
_exptl_absorpt_correction_T_min 0.5431
_exptl_absorpt_correction_type multi-scan
_exptl_absorpt_process_details
;
SADABS-2016/2 (Bruker,2016/2) was used for absorption correction.
wR2(int) was 0.1536 before and 0.0739 after correction.
The Ratio of minimum to maximum transmission is 0.7214.
The \l/2 correction factor is Not present.
;
_exptl_crystal_colour yellow
_exptl_crystal_colour_primary yellow
_exptl_crystal_density_diffrn 1.310
_exptl_crystal_description block
_exptl_crystal_F_000 1360.0
_exptl_crystal_size_max 0.15
_exptl_crystal_size_mid 0.03
_exptl_crystal_size_min 0.02
_refine_diff_density_max 0.260
_refine_diff_density_min -0.304
_refine_diff_density_rms 0.084
_refine_ls_extinction_method none
_refine_ls_goodness_of_fit_ref 1.070
_refine_ls_hydrogen_treatment constr
_refine_ls_matrix_type full
_refine_ls_number_parameters 219
_refine_ls_number_reflns 2888
_refine_ls_number_restraints 0
_refine_ls_restrained_S_all 1.056
_refine_ls_R_factor_all 0.0918
_refine_ls_R_factor_gt 0.0659
_refine_ls_shift/su_max 0.000
_refine_ls_shift/su_mean 0.000
_refine_ls_structure_factor_coef Fsqd
_refine_ls_weighting_details 'w=1/[\s^2^(Fo^2^)+(0.1125P)^2^+0.9967P] where P=(Fo^2^+2Fc^2^)/3'
_refine_ls_weighting_scheme calc
_refine_ls_wR_factor_gt 0.1767
_refine_ls_wR_factor_ref 0.1843
_reflns_Friedel_coverage 0.000
_reflns_number_gt 2451
_reflns_number_total 2888
_reflns_threshold_expression 'I > 2\s(I)'
_cod_data_source_file d5cp03323c2.cif
_cod_data_source_block hppc
_cod_depositor_comments
;
The following automatic conversions were performed:

data item '_exptl_absorpt_correction_type' value 'MULTI-SCAN' was
changed to 'multi-scan' in accordance with the
/home/data/users/saulius/crontab/automatic-downloads/rss-feeds/RSC/lib/dictionaries/cif_core.dic
dictionary named 'cif_core.dic' version 2.4.2 last updated on
2011-04-26.

Automatic conversion script
Id: cif_fix_values 8170 2020-07-09 18:12:32Z antanas 
;
_cod_database_code 7251026
_shelx_shelxl_version_number 2016/6
_shelx_space_group_comment
;
The symmetry employed for this shelxl refinement is uniquely defined
by the following loop, which should always be used as a source of
symmetry information in preference to the above space-group names.
They are only intended as comments.
;
_shelx_estimated_absorpt_t_max 0.986
_shelx_estimated_absorpt_t_min 0.975
_olex2_refinement_description
;
1.a Secondary CH2 refined with riding coordinates:
 C00K(H00A,H00B), C00L(H00K,H00L), C00M(H00M,H00N), C00N(H00O,H00P), C00O(H00Q,
 H00R)
1.b Aromatic/amide H refined with riding coordinates:
 C00C(H00C), C00D(H00D), C00E(H00E), C00F(H00F), C00G(H00G), C00H(H00H),
 C00I(H00I), C00J(H00J)
1.c Idealised tetrahedral OH refined as rotating group:
 O002(H002)
;
_olex2_submission_special_instructions 'No special instructions were received'

loop_
_space_group_symop_operation_xyz
'x, y, z'
'-x, y, -z+1/2'
'x+1/2, y+1/2, z'
'-x+1/2, y+1/2, -z+1/2'
'-x, -y, -z'
'x, -y, z-1/2'
'-x+1/2, -y+1/2, -z'
'x+1/2, -y+1/2, z-1/2'

loop_
_atom_site_label
_atom_site_type_symbol
_atom_site_fract_x
_atom_site_fract_y
_atom_site_fract_z
_atom_site_U_iso_or_equiv
_atom_site_adp_type
_atom_site_occupancy
_atom_site_site_symmetry_order
_atom_site_calc_flag
_atom_site_refinement_flags_posn
_atom_site_refinement_flags_adp
_atom_site_refinement_flags_occupancy
_atom_site_disorder_assembly
_atom_site_disorder_group
O001 O 0.49653(6) 0.4235(2) 0.34478(6) 0.0643(4) Uani 1 1 d . . . . .
O002 O 0.45141(6) 0.9195(2) 0.41529(6) 0.0712(4) Uani 1 1 d . . . . .
H002 H 0.463746 0.974855 0.446755 0.107 Uiso 1 1 calc R U . . .
O003 O 0.53681(7) 0.7772(3) 0.49387(6) 0.0759(5) Uani 1 1 d . . . . .
N004 N 0.29468(8) 0.7406(3) 0.16842(7) 0.0667(5) Uani 1 1 d . . . . .
C005 C 0.52571(9) 0.6682(3) 0.44816(8) 0.0616(5) Uani 1 1 d . . . . .
C006 C 0.46746(9) 0.6135(3) 0.35491(8) 0.0586(5) Uani 1 1 d . . . . .
C007 C 0.42347(9) 0.6545(3) 0.30751(8) 0.0582(5) Uani 1 1 d . . . . .
C008 C 0.48103(9) 0.7343(3) 0.40515(8) 0.0600(5) Uani 1 1 d . . . . .
C009 C 0.33636(9) 0.7122(3) 0.21455(8) 0.0583(5) Uani 1 1 d . . . . .
C00A C 0.53932(8) 0.3522(3) 0.38331(8) 0.0602(5) Uani 1 1 d . . . . .
C00B C 0.55587(8) 0.4682(3) 0.43471(8) 0.0611(5) Uani 1 1 d . . . . .
C00C C 0.56588(9) 0.1578(3) 0.36879(10) 0.0690(5) Uani 1 1 d . . . . .
H00C H 0.554205 0.082088 0.334230 0.083 Uiso 1 1 calc R U . . .
C00D C 0.60933(10) 0.0798(4) 0.40607(11) 0.0767(6) Uani 1 1 d . . . . .
H00D H 0.627556 -0.049658 0.396677 0.092 Uiso 1 1 calc R U . . .
C00E C 0.36695(10) 0.5169(4) 0.22194(10) 0.0745(6) Uani 1 1 d . . . . .
H00E H 0.358545 0.401308 0.195710 0.089 Uiso 1 1 calc R U . . .
C00F C 0.40872(10) 0.4891(4) 0.26618(10) 0.0757(6) Uani 1 1 d . . . . .
H00F H 0.428055 0.355609 0.268958 0.091 Uiso 1 1 calc R U . . .
C00G C 0.60033(9) 0.3819(4) 0.47237(10) 0.0744(6) Uani 1 1 d . . . . .
H00G H 0.611861 0.454894 0.507393 0.089 Uiso 1 1 calc R U . . .
C00H C 0.39351(12) 0.8498(3) 0.30036(10) 0.0790(7) Uani 1 1 d . . . . .
H00H H 0.401946 0.964999 0.326727 0.095 Uiso 1 1 calc R U . . .
C00I C 0.35169(12) 0.8783(3) 0.25547(10) 0.0805(7) Uani 1 1 d . . . . .
H00I H 0.332917 1.012917 0.252194 0.097 Uiso 1 1 calc R U . . .
C00J C 0.62677(10) 0.1921(4) 0.45814(12) 0.0822(7) Uani 1 1 d . . . . .
H00J H 0.656498 0.137362 0.483176 0.099 Uiso 1 1 calc R U . . .
C00K C 0.25214(11) 0.9076(4) 0.17351(12) 0.0859(7) Uani 1 1 d . . . . .
H00A H 0.270715 1.043237 0.186926 0.103 Uiso 1 1 calc R U . . .
H00B H 0.228128 0.861902 0.203790 0.103 Uiso 1 1 calc R U . . .
C00L C 0.27780(14) 0.5514(4) 0.13368(13) 0.1002(10) Uani 1 1 d . . . . .
H00K H 0.257957 0.451270 0.158061 0.120 Uiso 1 1 calc R U . . .
H00L H 0.311459 0.476126 0.122993 0.120 Uiso 1 1 calc R U . . .
C00M C 0.19600(15) 0.7559(5) 0.08543(16) 0.1143(11) Uani 1 1 d . . . . .
H00M H 0.166221 0.686176 0.105441 0.137 Uiso 1 1 calc R U . . .
H00N H 0.180340 0.800272 0.046347 0.137 Uiso 1 1 calc R U . . .
C00N C 0.24183(18) 0.5962(5) 0.07964(14) 0.1338(16) Uani 1 1 d . . . . .
H00O H 0.225280 0.458068 0.065223 0.161 Uiso 1 1 calc R U . . .
H00P H 0.265370 0.650385 0.049872 0.161 Uiso 1 1 calc R U . . .
C00O C 0.21644(15) 0.9546(5) 0.11931(15) 0.1119(11) Uani 1 1 d . . . . .
H00Q H 0.237494 1.046235 0.093867 0.134 Uiso 1 1 calc R U . . .
H00R H 0.184018 1.039044 0.129561 0.134 Uiso 1 1 calc R U . . .

loop_
_atom_site_aniso_label
_atom_site_aniso_U_11
_atom_site_aniso_U_22
_atom_site_aniso_U_33
_atom_site_aniso_U_23
_atom_site_aniso_U_13
_atom_site_aniso_U_12
O001 0.0760(9) 0.0579(7) 0.0580(7) -0.0058(6) -0.0008(6) 0.0034(6)
O002 0.0868(10) 0.0683(9) 0.0574(7) -0.0161(6) -0.0013(7) 0.0036(7)
O003 0.0902(11) 0.0789(9) 0.0576(8) -0.0121(7) -0.0001(7) -0.0127(8)
N004 0.0848(12) 0.0538(9) 0.0599(9) -0.0061(7) -0.0034(8) 0.0122(8)
C005 0.0693(12) 0.0644(11) 0.0513(9) -0.0002(8) 0.0064(8) -0.0159(9)
C006 0.0706(12) 0.0523(9) 0.0530(9) -0.0019(8) 0.0065(8) -0.0046(8)
C007 0.0720(11) 0.0501(9) 0.0527(9) -0.0044(8) 0.0071(8) -0.0030(8)
C008 0.0708(12) 0.0565(10) 0.0535(10) -0.0030(8) 0.0088(8) -0.0074(8)
C009 0.0747(12) 0.0497(9) 0.0506(9) -0.0026(7) 0.0063(8) 0.0033(8)
C00A 0.0625(11) 0.0593(10) 0.0586(10) 0.0061(8) 0.0040(8) -0.0066(8)
C00B 0.0631(11) 0.0628(10) 0.0578(10) 0.0037(9) 0.0068(8) -0.0140(9)
C00C 0.0752(13) 0.0614(11) 0.0711(12) 0.0023(10) 0.0096(10) -0.0011(9)
C00D 0.0726(14) 0.0689(13) 0.0892(15) 0.0145(11) 0.0097(12) 0.0040(10)
C00E 0.0847(14) 0.0618(11) 0.0743(12) -0.0252(10) -0.0098(11) 0.0146(10)
C00F 0.0812(14) 0.0634(11) 0.0795(13) -0.0228(10) -0.0106(11) 0.0163(10)
C00G 0.0702(13) 0.0803(14) 0.0709(12) 0.0062(11) -0.0037(10) -0.0129(11)
C00H 0.1174(19) 0.0512(10) 0.0645(11) -0.0121(9) -0.0151(12) 0.0068(11)
C00I 0.1207(19) 0.0474(10) 0.0694(12) -0.0083(9) -0.0152(12) 0.0166(11)
C00J 0.0699(14) 0.0864(15) 0.0886(15) 0.0168(13) -0.0035(12) -0.0018(11)
C00K 0.0835(15) 0.0764(14) 0.0960(16) -0.0149(13) -0.0028(13) 0.0204(12)
C00L 0.120(2) 0.0697(14) 0.1018(18) -0.0250(13) -0.0435(17) 0.0204(14)
C00M 0.110(2) 0.0916(18) 0.132(2) 0.0013(17) -0.0466(19) 0.0089(16)
C00N 0.181(4) 0.102(2) 0.104(2) -0.0306(17) -0.072(2) 0.051(2)
C00O 0.116(2) 0.0857(17) 0.127(2) -0.0094(17) -0.0325(19) 0.0338(16)

loop_
_atom_type_symbol
_atom_type_description
_atom_type_scat_dispersion_real
_atom_type_scat_dispersion_imag
_atom_type_scat_source
C C 0.0181 0.0091 'International Tables Vol C Tables 4.2.6.8 and 6.1.1.4'
H H 0.0000 0.0000 'International Tables Vol C Tables 4.2.6.8 and 6.1.1.4'
N N 0.0311 0.0180 'International Tables Vol C Tables 4.2.6.8 and 6.1.1.4'
O O 0.0492 0.0322 'International Tables Vol C Tables 4.2.6.8 and 6.1.1.4'

loop_
_geom_angle_atom_site_label_1
_geom_angle_atom_site_label_2
_geom_angle_atom_site_label_3
_geom_angle
_geom_angle_site_symmetry_1
_geom_angle_site_symmetry_3
_geom_angle_publ_flag
C00A O001 C006 121.43(15) . . ?
C008 O002 H002 109.5 . . ?
C009 N004 C00K 119.18(17) . . ?
C009 N004 C00L 117.68(16) . . ?
C00L N004 C00K 116.1(2) . . ?
O003 C005 C008 120.80(19) . . ?
O003 C005 C00B 123.11(19) . . ?
C008 C005 C00B 116.09(17) . . ?
O001 C006 C007 111.12(15) . . ?
C008 C006 O001 120.05(18) . . ?
C008 C006 C007 128.82(18) . . ?
C00F C007 C006 119.80(18) . . ?
C00H C007 C006 124.26(17) . . ?
C00H C007 C00F 115.94(19) . . ?
O002 C008 C005 118.76(17) . . ?
O002 C008 C006 119.62(19) . . ?
C006 C008 C005 121.61(19) . . ?
N004 C009 C00E 121.91(17) . . ?
N004 C009 C00I 122.69(17) . . ?
C00E C009 C00I 115.37(19) . . ?
O001 C00A C00B 121.59(18) . . ?
O001 C00A C00C 116.71(18) . . ?
C00B C00A C00C 121.7(2) . . ?
C00A C00B C005 119.21(19) . . ?
C00A C00B C00G 117.9(2) . . ?
C00G C00B C005 122.89(18) . . ?
C00A C00C H00C 120.6 . . ?
C00D C00C C00A 118.9(2) . . ?
C00D C00C H00C 120.6 . . ?
C00C C00D H00D 119.6 . . ?
C00C C00D C00J 120.8(2) . . ?
C00J C00D H00D 119.6 . . ?
C009 C00E H00E 118.8 . . ?
C00F C00E C009 122.40(19) . . ?
C00F C00E H00E 118.8 . . ?
C007 C00F H00F 118.9 . . ?
C00E C00F C007 122.12(19) . . ?
C00E C00F H00F 118.9 . . ?
C00B C00G H00G 119.7 . . ?
C00J C00G C00B 120.7(2) . . ?
C00J C00G H00G 119.7 . . ?
C007 C00H H00H 119.1 . . ?
C00I C00H C007 121.89(18) . . ?
C00I C00H H00H 119.1 . . ?
C009 C00I H00I 118.9 . . ?
C00H C00I C009 122.28(19) . . ?
C00H C00I H00I 118.9 . . ?
C00D C00J H00J 119.9 . . ?
C00G C00J C00D 120.1(2) . . ?
C00G C00J H00J 119.9 . . ?
N004 C00K H00A 108.4 . . ?
N004 C00K H00B 108.4 . . ?
N004 C00K C00O 115.6(2) . . ?
H00A C00K H00B 107.5 . . ?
C00O C00K H00A 108.4 . . ?
C00O C00K H00B 108.4 . . ?
N004 C00L H00K 108.4 . . ?
N004 C00L H00L 108.4 . . ?
N004 C00L C00N 115.5(2) . . ?
H00K C00L H00L 107.5 . . ?
C00N C00L H00K 108.4 . . ?
C00N C00L H00L 108.4 . . ?
H00M C00M H00N 108.0 . . ?
C00N C00M H00M 109.3 . . ?
C00N C00M H00N 109.3 . . ?
C00N C00M C00O 111.5(3) . . ?
C00O C00M H00M 109.3 . . ?
C00O C00M H00N 109.3 . . ?
C00L C00N C00M 115.7(3) . . ?
C00L C00N H00O 108.4 . . ?
C00L C00N H00P 108.4 . . ?
C00M C00N H00O 108.4 . . ?
C00M C00N H00P 108.4 . . ?
H00O C00N H00P 107.4 . . ?
C00K C00O C00M 114.7(2) . . ?
C00K C00O H00Q 108.6 . . ?
C00K C00O H00R 108.6 . . ?
C00M C00O H00Q 108.6 . . ?
C00M C00O H00R 108.6 . . ?
H00Q C00O H00R 107.6 . . ?

loop_
_geom_bond_atom_site_label_1
_geom_bond_atom_site_label_2
_geom_bond_distance
_geom_bond_site_symmetry_2
_geom_bond_publ_flag
O001 C006 1.373(2) . ?
O001 C00A 1.355(2) . ?
O002 H002 0.8200 . ?
O002 C008 1.355(2) . ?
O003 C005 1.239(2) . ?
N004 C009 1.390(3) . ?
N004 C00K 1.443(3) . ?
N004 C00L 1.430(3) . ?
C005 C008 1.438(3) . ?
C005 C00B 1.454(3) . ?
C006 C007 1.457(3) . ?
C006 C008 1.370(3) . ?
C007 C00F 1.397(3) . ?
C007 C00H 1.384(3) . ?
C009 C00E 1.392(3) . ?
C009 C00I 1.397(3) . ?
C00A C00B 1.389(3) . ?
C00A C00C 1.390(3) . ?
C00B C00G 1.404(3) . ?
C00C H00C 0.9300 . ?
C00C C00D 1.363(3) . ?
C00D H00D 0.9300 . ?
C00D C00J 1.395(4) . ?
C00E H00E 0.9300 . ?
C00E C00F 1.362(3) . ?
C00F H00F 0.9300 . ?
C00G H00G 0.9300 . ?
C00G C00J 1.363(3) . ?
C00H H00H 0.9300 . ?
C00H C00I 1.373(3) . ?
C00I H00I 0.9300 . ?
C00J H00J 0.9300 . ?
C00K H00A 0.9700 . ?
C00K H00B 0.9700 . ?
C00K C00O 1.462(4) . ?
C00L H00K 0.9700 . ?
C00L H00L 0.9700 . ?
C00L C00N 1.460(3) . ?
C00M H00M 0.9700 . ?
C00M H00N 0.9700 . ?
C00M C00N 1.472(5) . ?
C00M C00O 1.488(4) . ?
C00N H00O 0.9700 . ?
C00N H00P 0.9700 . ?
C00O H00Q 0.9700 . ?
C00O H00R 0.9700 . ?

loop_
_geom_torsion_atom_site_label_1
_geom_torsion_atom_site_label_2
_geom_torsion_atom_site_label_3
_geom_torsion_atom_site_label_4
_geom_torsion
_geom_torsion_site_symmetry_1
_geom_torsion_site_symmetry_2
_geom_torsion_site_symmetry_3
_geom_torsion_site_symmetry_4
_geom_torsion_publ_flag
O001 C006 C007 C00F 12.0(3) . . . . ?
O001 C006 C007 C00H -168.99(19) . . . . ?
O001 C006 C008 O002 -178.79(15) . . . . ?
O001 C006 C008 C005 0.4(3) . . . . ?
O001 C00A C00B C005 1.4(3) . . . . ?
O001 C00A C00B C00G 179.57(17) . . . . ?
O001 C00A C00C C00D 179.74(17) . . . . ?
O003 C005 C008 O002 0.4(3) . . . . ?
O003 C005 C008 C006 -178.74(18) . . . . ?
O003 C005 C00B C00A 177.85(18) . . . . ?
O003 C005 C00B C00G -0.2(3) . . . . ?
N004 C009 C00E C00F 178.5(2) . . . . ?
N004 C009 C00I C00H -179.0(2) . . . . ?
N004 C00K C00O C00M 44.1(4) . . . . ?
N004 C00L C00N C00M -43.7(5) . . . . ?
C005 C00B C00G C00J 179.10(18) . . . . ?
C006 O001 C00A C00B -0.2(3) . . . . ?
C006 O001 C00A C00C 179.95(16) . . . . ?
C006 C007 C00F C00E 178.3(2) . . . . ?
C006 C007 C00H C00I -178.8(2) . . . . ?
C007 C006 C008 O002 0.0(3) . . . . ?
C007 C006 C008 C005 179.19(17) . . . . ?
C007 C00H C00I C009 0.6(4) . . . . ?
C008 C005 C00B C00A -1.7(3) . . . . ?
C008 C005 C00B C00G -179.72(18) . . . . ?
C008 C006 C007 C00F -166.9(2) . . . . ?
C008 C006 C007 C00H 12.1(3) . . . . ?
C009 N004 C00K C00O 169.1(2) . . . . ?
C009 N004 C00L C00N -169.3(3) . . . . ?
C009 C00E C00F C007 0.5(4) . . . . ?
C00A O001 C006 C007 -179.74(15) . . . . ?
C00A O001 C006 C008 -0.7(3) . . . . ?
C00A C00B C00G C00J 1.0(3) . . . . ?
C00A C00C C00D C00J 0.4(3) . . . . ?
C00B C005 C008 O002 180.00(15) . . . . ?
C00B C005 C008 C006 0.8(3) . . . . ?
C00B C00A C00C C00D -0.1(3) . . . . ?
C00B C00G C00J C00D -0.8(3) . . . . ?
C00C C00A C00B C005 -178.72(17) . . . . ?
C00C C00A C00B C00G -0.6(3) . . . . ?
C00C C00D C00J C00G 0.1(4) . . . . ?
C00E C009 C00I C00H -0.9(4) . . . . ?
C00F C007 C00H C00I 0.3(4) . . . . ?
C00H C007 C00F C00E -0.8(4) . . . . ?
C00I C009 C00E C00F 0.4(4) . . . . ?
C00K N004 C009 C00E 159.1(2) . . . . ?
C00K N004 C009 C00I -22.9(3) . . . . ?
C00K N004 C00L C00N 40.2(4) . . . . ?
C00L N004 C009 C00E 9.4(3) . . . . ?
C00L N004 C009 C00I -172.6(3) . . . . ?
C00L N004 C00K C00O -40.8(4) . . . . ?
C00N C00M C00O C00K -45.9(5) . . . . ?
C00O C00M C00N C00L 45.8(5) . . . . ?
